data_7019710
loop_
_publ_author_name
'Gupta, Arvind K.'
'Steiner, Alexander'
'Boomishankar, Ramamoorthy'

_publ_section_title
;
 Tri-, hepta- and octa-nuclear Ag(i) complexes derived from
 2-pyridyl-functionalized tris(amido)phosphate ligand.
;
_journal_issue 32
_journal_name_full 'Dalton transactions (Cambridge, England : 2003)'
_journal_page_first 9753
_journal_page_last 9759
_journal_paper_doi 10.1039/c2dt30241a
_journal_volume 41
_journal_year 2012
_chemical_formula_moiety 'C30 H30 Ag3 N12 O2 P2 3+, (N O3 1-)3, (H2 O)3'
_chemical_formula_sum 'C30 H36 Ag3 N15 O14 P2'
_chemical_formula_weight 1216.29
_chemical_name_systematic
;
?
;
_space_group_IT_number 4
_symmetry_cell_setting monoclinic
_symmetry_space_group_name_Hall 'P 2yb'
_symmetry_space_group_name_H-M 'P 1 21 1'
_atom_sites_solution_hydrogens geom
_atom_sites_solution_primary direct
_atom_sites_solution_secondary difmap
_audit_creation_method SHELXL-97
_cell_angle_alpha 90.00
_cell_angle_beta 98.846(5)
_cell_angle_gamma 90.00
_cell_formula_units_Z 4
_cell_length_a 14.0273(12)
_cell_length_b 22.194(2)
_cell_length_c 14.8103(13)
_cell_measurement_reflns_used 101
_cell_measurement_temperature 296(2)
_cell_measurement_theta_max 25.02
_cell_measurement_theta_min 4.11
_cell_volume 4555.9(7)
_computing_structure_refinement 'SHELXL-97 (Sheldrick, 2008)'
_computing_structure_solution 'SHELXS-97 (Sheldrick, 2008)'
_diffrn_ambient_temperature 296(2)
_diffrn_measured_fraction_theta_full 0.987
_diffrn_measured_fraction_theta_max 0.987
_diffrn_measurement_device_type 'Bruker Smart Apex II'
_diffrn_measurement_method 'omega and phi scans'
_diffrn_radiation_monochromator graphite
_diffrn_radiation_source 'fine-focus sealed tube'
_diffrn_radiation_type MoK\a
_diffrn_radiation_wavelength 0.71073
_diffrn_reflns_av_R_equivalents 0.1091
_diffrn_reflns_av_sigmaI/netI 0.1368
_diffrn_reflns_limit_h_max 15
_diffrn_reflns_limit_h_min -15
_diffrn_reflns_limit_k_max 23
_diffrn_reflns_limit_k_min -23
_diffrn_reflns_limit_l_max 15
_diffrn_reflns_limit_l_min -13
_diffrn_reflns_number 37399
_diffrn_reflns_theta_full 22.51
_diffrn_reflns_theta_max 22.51
_diffrn_reflns_theta_min 4.11
_exptl_absorpt_coefficient_mu 1.424
_exptl_absorpt_correction_T_max 1.000
_exptl_absorpt_correction_T_min 0.661
_exptl_absorpt_correction_type multi-scan
_exptl_absorpt_process_details SADABS
_exptl_crystal_colour colourless
_exptl_crystal_density_diffrn 1.773
_exptl_crystal_density_method 'not measured'
_exptl_crystal_description prism
_exptl_crystal_F_000 2416
_exptl_crystal_size_max 0.2
_exptl_crystal_size_mid 0.2
_exptl_crystal_size_min 0.2
_refine_diff_density_max 1.911
_refine_diff_density_min -0.962
_refine_diff_density_rms 0.188
_refine_ls_abs_structure_details 'Flack H D (1983), Acta Cryst. A39, 876-881'
_refine_ls_abs_structure_Flack 0.58(6)
_refine_ls_extinction_method none
_refine_ls_goodness_of_fit_ref 1.002
_refine_ls_hydrogen_treatment constr
_refine_ls_matrix_type full
_refine_ls_number_parameters 1004
_refine_ls_number_reflns 11649
_refine_ls_number_restraints 865
_refine_ls_restrained_S_all 0.997
_refine_ls_R_factor_all 0.1424
_refine_ls_R_factor_gt 0.0929
_refine_ls_shift/su_max 0.000
_refine_ls_shift/su_mean 0.000
_refine_ls_structure_factor_coef Fsqd
_refine_ls_weighting_details 'calc w=1/[\s^2^(Fo^2^)+(0.1516P)^2^+2.8784P] where P=(Fo^2^+2Fc^2^)/3'
_refine_ls_weighting_scheme calc
_refine_ls_wR_factor_gt 0.2212
_refine_ls_wR_factor_ref 0.2545
_reflns_number_gt 7424
_reflns_number_total 11649
_reflns_threshold_expression >2sigma(I)
_cod_data_source_file c2dt30241a.txt
_cod_data_source_block ag039a
_cod_depositor_comments
;
The following automatic conversions were performed:

'_exptl_absorpt_correction_type' value 'Multi-Scan' changed to
'multi-scan' according to
/home/saulius/struct/CIF-dictionaries/cif_core.dic dictionary named
'cif_core.dic' version 2.4.1 from 2010-06-29.

Automatic conversion script
Id: cif_fix_values 1891 2012-01-12 08:04:46Z andrius 
;
_cod_original_cell_volume 4556.0(7)
_cod_original_sg_symbol_H-M P2(1)
_cod_database_code 7019710

loop_
_symmetry_equiv_pos_as_xyz
'x, y, z'
'-x, y+1/2, -z'

loop_
_atom_site_label
_atom_site_type_symbol
_atom_site_fract_x
_atom_site_fract_y
_atom_site_fract_z
_atom_site_U_iso_or_equiv
_atom_site_adp_type
_atom_site_occupancy
_atom_site_symmetry_multiplicity
_atom_site_calc_flag
_atom_site_refinement_flags
Ag1 Ag 0.14287(14) 0.20575(8) 0.77170(14) 0.0570(6) Uani 1 1 d .
Ag2 Ag 0.50159(13) 0.16532(9) 1.07746(13) 0.0543(6) Uani 1 1 d .
Ag3 Ag 0.50831(16) 0.32858(10) 0.76381(14) 0.0663(7) Uani 1 1 d .
Ag4 Ag 1.09614(13) 0.25580(8) 0.48926(14) 0.0544(5) Uani 1 1 d .
Ag5 Ag 0.71888(15) 0.13490(9) 0.50295(13) 0.0601(6) Uani 1 1 d .
Ag6 Ag 0.73337(13) 0.29369(9) 0.18037(13) 0.0545(5) Uani 1 1 d .
P1 P 0.3042(5) 0.3390(3) 0.9968(5) 0.0470(17) Uani 1 1 d .
P2 P 0.4577(5) 0.1184(3) 0.7573(4) 0.0466(18) Uani 1 1 d .
P3 P 0.7852(4) 0.3457(3) 0.4980(4) 0.0429(16) Uani 1 1 d .
P4 P 0.9274(4) 0.1189(3) 0.2745(4) 0.0417(15) Uani 1 1 d .
O1 O 0.2764(12) 0.3894(9) 1.0510(13) 0.075(6) Uani 1 1 d .
O2 O 0.4825(11) 0.0681(7) 0.7037(11) 0.050(4) Uani 1 1 d .
O3 O 0.7578(11) 0.3983(7) 0.5490(11) 0.052(4) Uani 1 1 d .
O4 O 0.9589(11) 0.0692(7) 0.2171(10) 0.047(4) Uani 1 1 d .
N1 N 0.2157(12) 0.3044(9) 0.9305(14) 0.054(5) Uani 1 1 d U
H1 H 0.2149 0.2657 0.9343 0.065 Uiso 1 1 calc R
N2 N 0.3738(14) 0.3601(8) 0.9197(12) 0.047(5) Uani 1 1 d U
H2 H 0.3585 0.3452 0.8658 0.057 Uiso 1 1 calc R
N3 N 0.3634(13) 0.2833(8) 1.0566(13) 0.047(5) Uani 1 1 d U
H3 H 0.4192 0.2752 1.0424 0.056 Uiso 1 1 calc R
N4 N 0.3395(12) 0.1311(9) 0.7437(12) 0.049(5) Uani 1 1 d U
H4 H 0.3210 0.1677 0.7336 0.058 Uiso 1 1 calc R
N5 N 0.4877(12) 0.1115(8) 0.8703(12) 0.046(5) Uani 1 1 d U
H5 H 0.4429 0.1155 0.9035 0.055 Uiso 1 1 calc R
N6 N 0.5009(12) 0.1847(8) 0.7332(12) 0.045(5) Uani 1 1 d U
H6 H 0.5302 0.2056 0.7781 0.054 Uiso 1 1 calc R
N7 N 0.7413(14) 0.2827(8) 0.5232(14) 0.054(5) Uani 1 1 d U
H7 H 0.7109 0.2624 0.4783 0.065 Uiso 1 1 calc R
N8 N 0.9005(12) 0.3344(8) 0.5091(11) 0.039(4) Uani 1 1 d U
H8 H 0.9183 0.2980 0.5224 0.047 Uiso 1 1 calc R
N9 N 0.7504(13) 0.3508(9) 0.3843(11) 0.046(5) Uani 1 1 d U
H9 H 0.7933 0.3423 0.3506 0.055 Uiso 1 1 calc R
N10 N 0.8623(12) 0.1731(9) 0.2141(12) 0.046(5) Uani 1 1 d U
H10 H 0.8058 0.1818 0.2261 0.055 Uiso 1 1 calc R
N11 N 0.8570(13) 0.1013(8) 0.3481(12) 0.047(5) Uani 1 1 d U
H11 H 0.8708 0.1178 0.4011 0.056 Uiso 1 1 calc R
N12 N 1.0204(11) 0.1553(9) 0.3304(13) 0.051(5) Uani 1 1 d U
H12 H 1.0221 0.1936 0.3226 0.062 Uiso 1 1 calc R
C11 C 0.1425(14) 0.3303(11) 0.8693(16) 0.043(5) Uani 1 1 d U
N12A N 0.0956(11) 0.2964(7) 0.8048(13) 0.038(4) Uani 1 1 d U
C13 C 0.0237(17) 0.3212(12) 0.7434(16) 0.057(6) Uani 1 1 d U
H13 H -0.0095 0.2968 0.6981 0.068 Uiso 1 1 calc R
C14 C -0.0004(17) 0.3785(11) 0.7458(16) 0.049(6) Uani 1 1 d U
H14 H -0.0457 0.3945 0.6996 0.059 Uiso 1 1 calc R
C15 C 0.0415(17) 0.4148(12) 0.8169(18) 0.054(6) Uani 1 1 d U
H15 H 0.0188 0.4537 0.8238 0.064 Uiso 1 1 calc R
C16 C 0.1223(16) 0.3907(10) 0.8810(17) 0.044(6) Uani 1 1 d U
H16 H 0.1576 0.4142 0.9263 0.053 Uiso 1 1 calc R
C21 C 0.4558(16) 0.3999(10) 0.9318(18) 0.045(5) Uani 1 1 d U
N22 N 0.5094(16) 0.3971(9) 0.8703(16) 0.062(6) Uani 1 1 d U
C23 C 0.582(2) 0.4343(14) 0.873(3) 0.097(9) Uani 1 1 d U
H23 H 0.6191 0.4366 0.8260 0.116 Uiso 1 1 calc R
C24 C 0.602(3) 0.4727(17) 0.956(3) 0.106(10) Uani 1 1 d U
H24 H 0.6596 0.4945 0.9653 0.127 Uiso 1 1 calc R
C25 C 0.546(2) 0.4779(16) 1.017(3) 0.105(10) Uani 1 1 d U
H25 H 0.5579 0.5046 1.0656 0.125 Uiso 1 1 calc R
C26 C 0.467(2) 0.4417(13) 1.004(2) 0.076(8) Uani 1 1 d U
H26 H 0.4211 0.4444 1.0432 0.091 Uiso 1 1 calc R
C31 C 0.3368(16) 0.2483(12) 1.1253(14) 0.045(5) Uani 1 1 d U
N32 N 0.3872(12) 0.1996(8) 1.1487(11) 0.035(4) Uani 1 1 d U
C33 C 0.3588(19) 0.1683(15) 1.2111(19) 0.075(7) Uani 1 1 d U
H33 H 0.3972 0.1350 1.2294 0.090 Uiso 1 1 calc R
C34 C 0.282(2) 0.1752(17) 1.256(2) 0.091(9) Uani 1 1 d U
H34 H 0.2644 0.1470 1.2967 0.109 Uiso 1 1 calc R
C35 C 0.2345(19) 0.2260(15) 1.2356(18) 0.075(8) Uani 1 1 d U
H35 H 0.1836 0.2351 1.2667 0.090 Uiso 1 1 calc R
C36 C 0.2571(17) 0.2683(14) 1.1677(16) 0.067(8) Uani 1 1 d U
H36 H 0.2241 0.3042 1.1533 0.081 Uiso 1 1 calc R
C41 C 0.2686(14) 0.0891(10) 0.7470(15) 0.041(5) Uani 1 1 d U
N42 N 0.1771(15) 0.1101(8) 0.7531(14) 0.055(5) Uani 1 1 d U
C43 C 0.1052(17) 0.0728(12) 0.758(2) 0.070(7) Uani 1 1 d U
H43 H 0.0446 0.0881 0.7629 0.084 Uiso 1 1 calc R
C44 C 0.117(2) 0.0140(12) 0.755(2) 0.086(9) Uani 1 1 d U
H44 H 0.0673 -0.0119 0.7626 0.103 Uiso 1 1 calc R
C45 C 0.211(2) -0.0103(12) 0.738(2) 0.073(8) Uani 1 1 d U
H45 H 0.2194 -0.0506 0.7246 0.088 Uiso 1 1 calc R
C46 C 0.2826(17) 0.0288(11) 0.7442(16) 0.043(6) Uani 1 1 d U
H46 H 0.3452 0.0144 0.7466 0.052 Uiso 1 1 calc R
C51 C 0.5800(15) 0.0996(9) 0.9136(14) 0.034(5) Uani 1 1 d U
N52 N 0.5985(11) 0.1138(8) 1.0068(12) 0.039(4) Uani 1 1 d U
C53 C 0.6855(16) 0.1001(13) 1.0567(19) 0.070(7) Uani 1 1 d U
H53 H 0.6981 0.1108 1.1181 0.084 Uiso 1 1 calc R
C54 C 0.760(2) 0.0687(15) 1.015(2) 0.079(8) Uani 1 1 d U
H54 H 0.8206 0.0609 1.0472 0.095 Uiso 1 1 calc R
C55 C 0.734(2) 0.0511(14) 0.9243(18) 0.066(7) Uani 1 1 d U
H55 H 0.7787 0.0285 0.8982 0.079 Uiso 1 1 calc R
C56 C 0.6517(19) 0.0643(11) 0.8730(18) 0.052(6) Uani 1 1 d U
H56 H 0.6389 0.0517 0.8124 0.063 Uiso 1 1 calc R
C61 C 0.4940(16) 0.2090(12) 0.6482(15) 0.047(5) Uani 1 1 d U
N62 N 0.5031(14) 0.2696(9) 0.6448(13) 0.057(5) Uani 1 1 d U
C63 C 0.4877(18) 0.2996(14) 0.5609(17) 0.068(7) Uani 1 1 d U
H63 H 0.4907 0.3414 0.5592 0.081 Uiso 1 1 calc R
C64 C 0.4684(19) 0.2679(14) 0.4820(18) 0.068(8) Uani 1 1 d U
H64 H 0.4579 0.2874 0.4257 0.081 Uiso 1 1 calc R
C65 C 0.465(2) 0.2059(15) 0.4878(19) 0.073(7) Uani 1 1 d U
H65 H 0.4570 0.1834 0.4342 0.088 Uiso 1 1 calc R
C66 C 0.4722(17) 0.1764(13) 0.5691(16) 0.058(6) Uani 1 1 d U
H66 H 0.4627 0.1350 0.5710 0.070 Uiso 1 1 calc R
C71 C 0.7463(13) 0.2563(10) 0.6113(14) 0.035(5) Uani 1 1 d U
N72 N 0.7314(14) 0.1983(9) 0.6160(12) 0.051(5) Uani 1 1 d U
C73 C 0.743(2) 0.1736(14) 0.702(2) 0.075(7) Uani 1 1 d U
H73 H 0.7375 0.1321 0.7085 0.090 Uiso 1 1 calc R
C74 C 0.7616(19) 0.2087(15) 0.777(2) 0.078(8) Uani 1 1 d U
H74 H 0.7697 0.1898 0.8337 0.093 Uiso 1 1 calc R
C75 C 0.7695(19) 0.2694(12) 0.7756(18) 0.063(7) Uani 1 1 d U
H75 H 0.7787 0.2923 0.8289 0.075 Uiso 1 1 calc R
C76 C 0.7631(17) 0.2950(12) 0.6906(15) 0.055(6) Uani 1 1 d U
H76 H 0.7694 0.3364 0.6842 0.066 Uiso 1 1 calc R
C81 C 0.9767(15) 0.3747(10) 0.5003(15) 0.038(5) Uani 1 1 d U
N82 N 1.0622(13) 0.3504(8) 0.5051(14) 0.055(5) Uani 1 1 d U
C83 C 1.1437(18) 0.3895(14) 0.498(2) 0.076(8) Uani 1 1 d U
H83 H 1.2046 0.3723 0.5003 0.091 Uiso 1 1 calc R
C84 C 1.1343(17) 0.4526(13) 0.487(2) 0.072(8) Uani 1 1 d U
H84 H 1.1846 0.4782 0.4780 0.086 Uiso 1 1 calc R
C85 C 1.0423(19) 0.4716(11) 0.4910(18) 0.057(6) Uani 1 1 d U
H85 H 1.0329 0.5130 0.4938 0.068 Uiso 1 1 calc R
C86 C 0.961(2) 0.4355(11) 0.4915(17) 0.057(7) Uani 1 1 d U
H86 H 0.8992 0.4518 0.4861 0.068 Uiso 1 1 calc R
C91 C 0.6589(16) 0.3675(11) 0.3380(16) 0.041(6) Uani 1 1 d U
N92 N 0.6394(13) 0.3461(10) 0.2561(12) 0.052(5) Uani 1 1 d U
C93 C 0.5495(19) 0.3588(12) 0.2115(19) 0.061(7) Uani 1 1 d U
H93 H 0.5359 0.3500 0.1495 0.073 Uiso 1 1 calc R
C94 C 0.4785(18) 0.3837(16) 0.252(2) 0.077(8) Uani 1 1 d U
H94 H 0.4148 0.3829 0.2234 0.092 Uiso 1 1 calc R
C95 C 0.5012(18) 0.4089(14) 0.333(2) 0.071(7) Uani 1 1 d U
H95 H 0.4571 0.4329 0.3576 0.085 Uiso 1 1 calc R
C96 C 0.5958(17) 0.3984(12) 0.3826(18) 0.060(7) Uani 1 1 d U
H96 H 0.6135 0.4120 0.4422 0.072 Uiso 1 1 calc R
C101 C 0.9010(16) 0.2062(12) 0.1402(17) 0.056(6) Uani 1 1 d U
N102 N 0.8460(14) 0.2547(10) 0.1171(14) 0.062(5) Uani 1 1 d U
C103 C 0.8742(16) 0.2864(12) 0.0487(19) 0.062(7) Uani 1 1 d U
H103 H 0.8398 0.3213 0.0305 0.074 Uiso 1 1 calc R
C104 C 0.9516(17) 0.2715(11) 0.0018(17) 0.055(6) Uani 1 1 d U
H104 H 0.9674 0.2949 -0.0459 0.066 Uiso 1 1 calc R
C105 C 1.003(2) 0.2190(15) 0.032(2) 0.080(8) Uani 1 1 d U
H105 H 1.0557 0.2070 0.0047 0.096 Uiso 1 1 calc R
C106 C 0.9759(18) 0.1862(12) 0.1003(19) 0.061(7) Uani 1 1 d U
H106 H 1.0078 0.1507 0.1196 0.073 Uiso 1 1 calc R
C111 C 0.7785(19) 0.0637(11) 0.3366(17) 0.059(6) Uani 1 1 d U
N112 N 0.7115(13) 0.0691(9) 0.3931(13) 0.057(5) Uani 1 1 d U
C113 C 0.635(2) 0.0333(14) 0.382(2) 0.093(9) Uani 1 1 d U
H113 H 0.5891 0.0397 0.4204 0.111 Uiso 1 1 calc R
C114 C 0.619(2) -0.0108(14) 0.322(2) 0.087(8) Uani 1 1 d U
H114 H 0.5657 -0.0363 0.3210 0.104 Uiso 1 1 calc R
C115 C 0.684(2) -0.0179(13) 0.259(2) 0.074(8) Uani 1 1 d U
H115 H 0.6715 -0.0466 0.2132 0.088 Uiso 1 1 calc R
C116 C 0.7700(19) 0.0193(13) 0.2658(16) 0.061(7) Uani 1 1 d U
H116 H 0.8159 0.0145 0.2272 0.073 Uiso 1 1 calc R
C121 C 1.0985(17) 0.1291(11) 0.3906(16) 0.049(6) Uani 1 1 d U
N122 N 1.1432(12) 0.1654(9) 0.4577(11) 0.044(4) Uani 1 1 d U
C123 C 1.2191(18) 0.1411(12) 0.5107(17) 0.066(7) Uani 1 1 d U
H123 H 1.2518 0.1650 0.5570 0.079 Uiso 1 1 calc R
C124 C 1.255(2) 0.0791(14) 0.5017(19) 0.069(7) Uani 1 1 d U
H124 H 1.3089 0.0635 0.5392 0.083 Uiso 1 1 calc R
C125 C 1.204(2) 0.0479(10) 0.4352(18) 0.059(7) Uani 1 1 d U
H125 H 1.2242 0.0088 0.4255 0.071 Uiso 1 1 calc R
C126 C 1.1237(15) 0.0684(10) 0.3796(16) 0.039(5) Uani 1 1 d U
H126 H 1.0876 0.0435 0.3367 0.047 Uiso 1 1 calc R
N13 N 0.6002(13) 0.2617(9) 0.9633(12) 0.057(6) Uiso 1 1 d DU
O5 O 0.5888(12) 0.2722(7) 1.0413(11) 0.070(5) Uiso 1 1 d DU
O6 O 0.6579(18) 0.2922(13) 0.9316(18) 0.156(10) Uiso 1 1 d DU
O7 O 0.5254(14) 0.2476(10) 0.9144(13) 0.103(7) Uiso 1 1 d DU
N14 N 0.2649(10) 0.1400(6) 0.9566(10) 0.025(4) Uiso 1 1 d DU
O8 O 0.3057(13) 0.0937(7) 0.9787(14) 0.091(6) Uiso 1 1 d DU
O9 O 0.1885(12) 0.1524(9) 0.9762(15) 0.099(6) Uiso 1 1 d DU
O10 O 0.3156(12) 0.1802(7) 0.9307(13) 0.078(5) Uiso 1 1 d DU
N15 N 0.2885(12) 0.2959(8) 0.6871(11) 0.048(5) Uiso 1 1 d DU
O11 O 0.2406(15) 0.2657(9) 0.6310(13) 0.106(7) Uiso 1 1 d DU
O12 O 0.3135(15) 0.3460(8) 0.6739(14) 0.101(7) Uiso 1 1 d DU
O13 O 0.3216(12) 0.2716(7) 0.7621(10) 0.065(5) Uiso 1 1 d DU
N16 N 0.9726(11) 0.3212(7) 0.2887(12) 0.043(5) Uiso 1 1 d DU
O14 O 1.0499(13) 0.3164(9) 0.2630(15) 0.098(7) Uiso 1 1 d DU
O15 O 0.9291(14) 0.3663(8) 0.2611(15) 0.098(7) Uiso 1 1 d DU
O16 O 0.9350(13) 0.2809(7) 0.3265(13) 0.081(6) Uiso 1 1 d DU
N17 N 0.6467(11) 0.1967(7) 0.2926(10) 0.038(4) Uiso 1 1 d DU
O17 O 0.6495(12) 0.1891(8) 0.2143(10) 0.071(5) Uiso 1 1 d DU
O18 O 0.5795(15) 0.1891(12) 0.3319(16) 0.136(9) Uiso 1 1 d DU
O19 O 0.7195(11) 0.2153(8) 0.3421(10) 0.063(4) Uiso 1 1 d DU
N18 N 0.9463(12) 0.1663(7) 0.5739(11) 0.050(5) Uiso 1 1 d DU
O20 O 0.9928(15) 0.1953(9) 0.6328(13) 0.105(7) Uiso 1 1 d DU
O21 O 0.9215(13) 0.1146(7) 0.5813(12) 0.075(5) Uiso 1 1 d DU
O22 O 0.9135(12) 0.1927(7) 0.5005(10) 0.063(5) Uiso 1 1 d DU
O1S O 0.0018(14) 0.0405(9) 0.9812(14) 0.093(6) Uiso 1 1 d .
O2S O 0.137(2) 0.4225(14) 0.190(2) 0.156(10) Uiso 1 1 d .
O3S O 0.1512(11) 0.0317(7) 0.1240(11) 0.060(4) Uiso 1 1 d .
O4S O 0.6316(15) 0.0377(9) 0.6061(14) 0.096(6) Uiso 1 1 d .
O5S O 0.1759(19) 0.5255(11) 0.2879(18) 0.131(8) Uiso 1 1 d .
O6S O 0.1322(17) -0.0584(10) 0.9857(16) 0.113(7) Uiso 1 1 d .

loop_
_atom_site_aniso_label
_atom_site_aniso_U_11
_atom_site_aniso_U_22
_atom_site_aniso_U_33
_atom_site_aniso_U_23
_atom_site_aniso_U_13
_atom_site_aniso_U_12
Ag1 0.0513(12) 0.0495(12) 0.0631(13) -0.0102(10) -0.0140(11) 0.0048(9)
Ag2 0.0446(11) 0.0762(14) 0.0420(11) 0.0021(10) 0.0062(9) 0.0147(10)
Ag3 0.0703(14) 0.0726(15) 0.0510(13) -0.0065(11) -0.0068(11) -0.0098(11)
Ag4 0.0454(11) 0.0513(12) 0.0618(13) -0.0108(10) -0.0064(10) 0.0066(9)
Ag5 0.0611(13) 0.0650(13) 0.0504(13) -0.0125(10) -0.0038(11) -0.0066(10)
Ag6 0.0478(11) 0.0709(13) 0.0429(12) -0.0008(10) 0.0012(10) 0.0156(9)
P1 0.042(4) 0.039(4) 0.052(4) -0.004(3) -0.016(3) 0.001(3)
P2 0.051(4) 0.048(4) 0.033(4) -0.003(3) -0.020(3) 0.010(3)
P3 0.046(4) 0.041(4) 0.038(4) -0.002(3) -0.007(3) -0.003(3)
P4 0.042(3) 0.045(4) 0.031(3) -0.004(3) -0.017(3) 0.004(3)
O1 0.046(11) 0.097(16) 0.073(14) -0.036(11) -0.015(10) 0.016(10)
O2 0.048(10) 0.059(11) 0.037(10) -0.009(8) -0.012(9) 0.008(8)
O3 0.053(10) 0.056(11) 0.050(11) -0.011(8) 0.013(9) 0.013(8)
O4 0.048(9) 0.055(11) 0.029(9) -0.004(8) -0.018(8) 0.002(8)
N1 0.031(10) 0.049(12) 0.072(14) -0.004(10) -0.029(10) -0.004(9)
N2 0.063(13) 0.041(11) 0.032(11) -0.003(8) -0.009(10) -0.007(9)
N3 0.055(12) 0.041(11) 0.045(11) -0.007(9) 0.007(10) 0.023(9)
N4 0.040(10) 0.053(12) 0.046(11) 0.017(10) -0.017(9) 0.001(9)
N5 0.037(8) 0.060(8) 0.037(8) 0.002(7) -0.007(7) 0.017(7)
N6 0.039(10) 0.072(13) 0.022(10) 0.001(9) -0.003(9) -0.020(9)
N7 0.066(12) 0.029(10) 0.057(13) -0.007(9) -0.021(11) -0.001(9)
N8 0.053(11) 0.032(10) 0.030(10) 0.014(8) -0.001(9) 0.002(9)
N9 0.048(11) 0.076(13) 0.011(9) -0.007(9) -0.002(9) -0.005(10)
N10 0.023(9) 0.063(12) 0.049(12) 0.006(10) -0.006(9) -0.004(8)
N11 0.052(12) 0.063(12) 0.021(10) -0.009(9) -0.012(10) -0.006(10)
N12 0.026(9) 0.059(13) 0.062(13) -0.005(11) -0.015(9) -0.001(9)
C11 0.014(10) 0.061(13) 0.055(13) -0.010(12) 0.010(10) -0.010(10)
N12A 0.030(9) 0.017(8) 0.064(12) -0.006(9) -0.005(9) 0.001(7)
C13 0.049(13) 0.078(16) 0.038(13) -0.019(12) -0.014(11) 0.025(12)
C14 0.055(13) 0.045(14) 0.039(13) 0.007(11) -0.019(12) 0.027(11)
C15 0.041(13) 0.058(14) 0.055(15) -0.009(13) -0.016(12) 0.007(11)
C16 0.043(12) 0.033(12) 0.053(14) 0.002(11) -0.006(11) 0.008(10)
C21 0.040(12) 0.037(12) 0.051(14) 0.009(11) -0.019(11) -0.008(10)
N22 0.075(14) 0.040(11) 0.074(15) -0.004(11) 0.020(12) -0.016(10)
C23 0.074(17) 0.088(18) 0.13(2) -0.039(17) 0.035(17) -0.018(15)
C24 0.100(13) 0.103(13) 0.113(13) -0.017(9) 0.006(9) -0.006(9)
C25 0.071(18) 0.091(19) 0.13(2) -0.031(18) -0.044(18) -0.036(16)
C26 0.064(16) 0.073(17) 0.079(18) -0.027(15) -0.026(15) 0.040(13)
C31 0.050(12) 0.077(14) 0.010(10) -0.002(11) 0.006(10) -0.011(12)
N32 0.034(7) 0.048(8) 0.025(7) 0.017(7) 0.006(6) -0.002(6)
C33 0.051(15) 0.101(18) 0.070(17) 0.013(16) -0.003(14) -0.010(14)
C34 0.066(17) 0.12(2) 0.094(19) 0.021(18) 0.030(16) 0.011(16)
C35 0.045(14) 0.14(2) 0.050(15) 0.011(15) 0.033(13) 0.023(15)
C36 0.051(14) 0.13(2) 0.020(12) -0.007(13) 0.005(12) 0.044(14)
C41 0.020(10) 0.047(12) 0.047(13) -0.013(10) -0.021(10) 0.004(10)
N42 0.067(13) 0.023(10) 0.069(13) -0.003(9) -0.011(11) 0.010(9)
C43 0.036(13) 0.050(14) 0.116(19) -0.025(14) -0.015(14) -0.013(12)
C44 0.077(17) 0.046(15) 0.12(2) -0.030(15) -0.026(17) -0.017(14)
C45 0.081(17) 0.046(15) 0.095(18) -0.038(14) 0.023(15) -0.005(13)
C46 0.040(12) 0.046(14) 0.047(13) -0.010(11) 0.017(11) -0.013(11)
C51 0.033(11) 0.044(11) 0.023(11) 0.018(9) -0.002(10) 0.015(9)
N52 0.020(9) 0.057(11) 0.038(11) 0.005(9) -0.002(8) -0.002(8)
C53 0.024(11) 0.135(19) 0.053(15) -0.009(14) 0.010(12) 0.029(13)
C54 0.063(16) 0.11(2) 0.060(16) 0.001(15) 0.007(15) 0.031(15)
C55 0.076(17) 0.093(18) 0.032(14) -0.007(13) 0.019(14) 0.022(15)
C56 0.056(14) 0.057(14) 0.039(14) 0.007(12) -0.009(13) 0.006(12)
C61 0.044(12) 0.067(14) 0.025(11) -0.002(11) -0.009(11) -0.018(11)
N62 0.054(11) 0.075(14) 0.042(11) 0.012(10) 0.010(10) -0.008(10)
C63 0.060(14) 0.101(18) 0.043(14) 0.024(14) 0.015(13) -0.018(13)
C64 0.071(16) 0.10(2) 0.024(13) 0.027(13) -0.005(13) -0.001(15)
C65 0.073(16) 0.098(19) 0.049(15) -0.004(15) 0.012(14) 0.002(15)
C66 0.050(13) 0.096(17) 0.028(13) 0.001(13) 0.005(12) -0.011(13)
C71 0.027(10) 0.049(12) 0.022(11) -0.020(10) -0.015(9) 0.014(10)
N72 0.066(12) 0.058(12) 0.025(10) -0.008(9) -0.008(10) -0.019(10)
C73 0.086(17) 0.074(17) 0.062(16) -0.005(14) 0.006(15) -0.008(14)
C74 0.069(15) 0.090(18) 0.080(17) 0.002(16) 0.029(15) 0.010(15)
C75 0.083(16) 0.061(16) 0.043(14) 0.016(12) 0.005(13) -0.017(13)
C76 0.069(14) 0.060(14) 0.029(12) -0.010(11) -0.016(12) -0.002(12)
C81 0.041(12) 0.039(12) 0.035(11) -0.006(10) 0.006(10) 0.001(10)
N82 0.038(11) 0.045(11) 0.073(13) -0.005(10) -0.019(10) 0.012(9)
C83 0.033(13) 0.097(18) 0.087(18) -0.034(16) -0.022(13) 0.006(13)
C84 0.027(12) 0.085(18) 0.101(19) -0.022(16) 0.003(13) -0.006(12)
C85 0.068(15) 0.027(12) 0.081(16) -0.005(12) 0.029(13) -0.005(11)
C86 0.072(15) 0.049(14) 0.049(13) 0.013(12) 0.009(13) 0.024(12)
C91 0.029(11) 0.062(14) 0.030(12) 0.008(11) -0.004(10) -0.011(10)
N92 0.047(11) 0.086(14) 0.020(10) 0.004(10) -0.006(9) 0.001(10)
C93 0.055(10) 0.074(10) 0.049(10) -0.004(8) -0.003(8) 0.002(8)
C94 0.024(12) 0.13(2) 0.068(17) -0.006(16) -0.005(13) 0.010(14)
C95 0.037(13) 0.104(19) 0.069(17) -0.022(15) -0.003(14) 0.025(13)
C96 0.050(13) 0.085(17) 0.052(15) -0.014(13) 0.032(13) 0.014(12)
C101 0.028(11) 0.076(15) 0.057(14) -0.011(13) -0.010(11) 0.010(11)
N102 0.052(12) 0.082(14) 0.048(12) 0.007(11) -0.004(10) 0.010(11)
C103 0.045(13) 0.072(15) 0.079(16) 0.020(14) 0.044(13) 0.020(12)
C104 0.056(14) 0.068(16) 0.047(14) 0.029(12) 0.021(12) 0.008(12)
C105 0.055(15) 0.13(2) 0.066(17) 0.027(16) 0.028(14) 0.025(15)
C106 0.045(13) 0.070(16) 0.068(16) -0.005(14) 0.011(13) 0.014(12)
C111 0.063(14) 0.061(14) 0.044(14) -0.008(11) -0.023(13) -0.010(12)
N112 0.043(11) 0.087(14) 0.045(12) -0.023(10) 0.020(10) -0.027(10)
C113 0.093(18) 0.089(18) 0.099(19) -0.046(16) 0.025(16) -0.040(15)
C114 0.084(11) 0.092(11) 0.087(11) -0.014(9) 0.020(9) -0.020(9)
C115 0.070(16) 0.082(17) 0.076(16) -0.061(14) 0.031(14) -0.041(13)
C116 0.061(15) 0.086(17) 0.032(13) -0.026(13) -0.005(12) -0.016(13)
C121 0.055(13) 0.044(12) 0.044(13) 0.003(11) -0.003(11) -0.014(11)
N122 0.039(10) 0.063(11) 0.029(10) -0.020(10) 0.002(9) 0.002(9)
C123 0.066(15) 0.064(15) 0.052(14) 0.020(13) -0.038(13) 0.005(13)
C124 0.059(15) 0.074(17) 0.067(17) 0.027(14) -0.016(14) -0.004(14)
C125 0.083(16) 0.022(12) 0.067(16) 0.009(12) -0.009(15) -0.005(12)
C126 0.032(8) 0.047(9) 0.042(9) -0.012(7) 0.014(7) 0.002(7)

loop_
_atom_type_symbol
_atom_type_description
_atom_type_scat_dispersion_real
_atom_type_scat_dispersion_imag
_atom_type_scat_source
C C 0.0033 0.0016 'International Tables Vol C Tables 4.2.6.8 and 6.1.1.4'
H H 0.0000 0.0000 'International Tables Vol C Tables 4.2.6.8 and 6.1.1.4'
N N 0.0061 0.0033 'International Tables Vol C Tables 4.2.6.8 and 6.1.1.4'
O O 0.0106 0.0060 'International Tables Vol C Tables 4.2.6.8 and 6.1.1.4'
P P 0.1023 0.0942 'International Tables Vol C Tables 4.2.6.8 and 6.1.1.4'
Ag Ag -0.8971 1.1015 'International Tables Vol C Tables 4.2.6.8 and 6.1.1.4'

loop_
_geom_angle_atom_site_label_1
_geom_angle_atom_site_label_2
_geom_angle_atom_site_label_3
_geom_angle
N12A Ag1 N42 171.6(7)
N52 Ag2 N32 168.0(6)
N62 Ag3 N22 172.6(8)
N82 Ag4 N122 171.3(7)
N72 Ag5 N112 177.4(8)
N102 Ag6 N92 169.0(8)
O1 P1 N1 116.3(10)
O1 P1 N3 115.3(11)
N1 P1 N3 103.8(10)
O1 P1 N2 113.0(11)
N1 P1 N2 100.9(10)
N3 P1 N2 105.9(10)
O2 P2 N6 116.3(10)
O2 P2 N4 112.6(10)
N6 P2 N4 102.4(10)
O2 P2 N5 115.9(9)
N6 P2 N5 104.7(10)
N4 P2 N5 103.3(10)
O3 P3 N7 115.6(10)
O3 P3 N8 113.9(9)
N7 P3 N8 104.9(10)
O3 P3 N9 113.7(10)
N7 P3 N9 103.3(10)
N8 P3 N9 104.1(9)
O4 P4 N11 117.7(10)
O4 P4 N12 111.5(9)
N11 P4 N12 107.3(9)
O4 P4 N10 114.0(9)
N11 P4 N10 101.0(9)
N12 P4 N10 104.0(10)
C11 N1 P1 127.6(17)
C21 N2 P1 128.6(17)
C31 N3 P1 130.0(16)
C41 N4 P2 126.6(16)
C51 N5 P2 123.9(15)
C61 N6 P2 125.3(16)
C71 N7 P3 127.6(16)
C81 N8 P3 130.5(15)
C91 N9 P3 127.4(15)
C101 N10 P4 121.0(14)
C111 N11 P4 128.4(17)
C121 N12 P4 126.1(17)
N12A C11 C16 124(2)
N12A C11 N1 118(2)
C16 C11 N1 118(2)
C11 N12A C13 119.3(19)
C11 N12A Ag1 123.6(15)
C13 N12A Ag1 116.0(14)
C14 C13 N12A 123(2)
C13 C14 C15 120(2)
C14 C15 C16 118(2)
C11 C16 C15 115(2)
N22 C21 C26 125(2)
N22 C21 N2 116(2)
C26 C21 N2 120(2)
C21 N22 C23 120(2)
C21 N22 Ag3 127.7(16)
C23 N22 Ag3 112(2)
N22 C23 C24 116(3)
C25 C24 C23 125(4)
C24 C25 C26 115(4)
C25 C26 C21 119(3)
N32 C31 N3 117.7(19)
N32 C31 C36 125(2)
N3 C31 C36 118(2)
C33 N32 C31 115(2)
C33 N32 Ag2 119.8(18)
C31 N32 Ag2 124.5(14)
N32 C33 C34 131(3)
C35 C34 C33 113(3)
C34 C35 C36 124(2)
C31 C36 C35 112(2)
C46 C41 N4 124.2(19)
C46 C41 N42 118(2)
N4 C41 N42 117.3(19)
C43 N42 C41 121(2)
C43 N42 Ag1 114.7(16)
C41 N42 Ag1 123.8(15)
N42 C43 C44 121(3)
C43 C44 C45 119(3)
C46 C45 C44 116(2)
C45 C46 C41 123(2)
N5 C51 N52 115.7(17)
N5 C51 C56 124(2)
N52 C51 C56 119.2(19)
C53 N52 C51 120.0(18)
C53 N52 Ag2 115.7(15)
C51 N52 Ag2 124.1(13)
N52 C53 C54 121(2)
C55 C54 C53 117(3)
C56 C55 C54 125(3)
C55 C56 C51 118(2)
N62 C61 N6 116(2)
N62 C61 C66 120(2)
N6 C61 C66 124(2)
C61 N62 C63 120(2)
C61 N62 Ag3 123.8(15)
C63 N62 Ag3 114.4(18)
C64 C63 N62 120(3)
C63 C64 C65 118(2)
C66 C65 C64 122(3)
C65 C66 C61 119(3)
N72 C71 N7 118.0(18)
N72 C71 C76 123(2)
N7 C71 C76 119(2)
C71 N72 C73 116(2)
C71 N72 Ag5 126.2(14)
C73 N72 Ag5 116.1(17)
C74 C73 N72 121(3)
C73 C74 C75 125(3)
C74 C75 C76 116(3)
C75 C76 C71 119(2)
N82 C81 C86 123(2)
N82 C81 N8 115.7(19)
C86 C81 N8 121(2)
C81 N82 C83 118(2)
C81 N82 Ag4 127.4(16)
C83 N82 Ag4 112.4(16)
C84 C83 N82 123(2)
C85 C84 C83 112(2)
C84 C85 C86 127(2)
C81 C86 C85 116(2)
N92 C91 C96 125(2)
N92 C91 N9 114(2)
C96 C91 N9 120(2)
C91 N92 C93 115(2)
C91 N92 Ag6 128.1(16)
C93 N92 Ag6 116.6(16)
C94 C93 N92 124(2)
C95 C94 C93 119(3)
C94 C95 C96 118(2)
C91 C96 C95 117(2)
N102 C101 C106 127(3)
N102 C101 N10 108.9(19)
C106 C101 N10 124(2)
C101 N102 C103 113(2)
C101 N102 Ag6 130.5(17)
C103 N102 Ag6 116.2(17)
N102 C103 C104 126(2)
C105 C104 C103 116(2)
C106 C105 C104 119(2)
C105 C106 C101 119(3)
N112 C111 N11 119(2)
N112 C111 C116 122(2)
N11 C111 C116 119(2)
C113 N112 C111 120(2)
C113 N112 Ag5 115.9(17)
C111 N112 Ag5 124.2(15)
C114 C113 N112 125(3)
C113 C114 C115 118(3)
C114 C115 C116 121(2)
C111 C116 C115 114(2)
N122 C121 C126 124(2)
N122 C121 N12 116(2)
C126 C121 N12 120(2)
C123 N122 C121 115(2)
C123 N122 Ag4 119.0(16)
C121 N122 Ag4 125.6(15)
N122 C123 C124 125(2)
C125 C124 C123 114(2)
C124 C125 C126 125(3)
C125 C126 C121 117(2)
O6 N13 O5 117.3(19)
O6 N13 O7 118.7(19)
O5 N13 O7 112.8(17)
O9 N14 O8 123.0(16)
O9 N14 O10 119.5(15)
O8 N14 O10 115.5(15)
O12 N15 O11 124.0(17)
O12 N15 O13 117.9(16)
O11 N15 O13 117.8(16)
O14 N16 O15 113.3(16)
O14 N16 O16 123.7(16)
O15 N16 O16 122.0(16)
O17 N17 O18 127.4(17)
O17 N17 O19 119.0(15)
O18 N17 O19 113.7(16)
O20 N18 O21 125.3(17)
O20 N18 O22 117.8(16)
O21 N18 O22 116.6(15)

loop_
_geom_bond_atom_site_label_1
_geom_bond_atom_site_label_2
_geom_bond_distance
Ag1 N12A 2.197(16)
Ag1 N42 2.203(17)
Ag2 N52 2.165(17)
Ag2 N32 2.187(16)
Ag3 N62 2.19(2)
Ag3 N22 2.19(2)
Ag4 N82 2.172(18)
Ag4 N122 2.185(18)
Ag5 N72 2.173(18)
Ag5 N112 2.177(19)
Ag6 N102 2.14(2)
Ag6 N92 2.192(19)
P1 O1 1.465(19)
P1 N1 1.649(18)
P1 N3 1.666(18)
P1 N2 1.68(2)
P2 O2 1.443(17)
P2 N6 1.653(19)
P2 N4 1.664(18)
P2 N5 1.668(19)
P3 O3 1.473(16)
P3 N7 1.595(19)
P3 N8 1.620(18)
P3 N9 1.684(17)
P4 O4 1.499(16)
P4 N11 1.627(18)
P4 N12 1.645(18)
P4 N10 1.682(19)
N1 C11 1.39(3)
N2 C21 1.44(3)
N3 C31 1.38(3)
N4 C41 1.37(3)
N5 C51 1.38(2)
N6 C61 1.36(3)
N7 C71 1.42(3)
N8 C81 1.41(3)
N9 C91 1.41(3)
N10 C101 1.49(3)
N11 C111 1.37(3)
N12 C121 1.43(3)
C11 N12A 1.31(3)
C11 C16 1.39(3)
N12A C13 1.37(3)
C13 C14 1.32(3)
C14 C15 1.38(3)
C15 C16 1.46(3)
C21 N22 1.27(3)
C21 C26 1.41(4)
N22 C23 1.31(3)
C23 C24 1.49(5)
C24 C25 1.29(5)
C25 C26 1.35(4)
C31 N32 1.31(3)
C31 C36 1.43(3)
N32 C33 1.27(3)
C33 C34 1.36(4)
C34 C35 1.32(4)
C35 C36 1.45(4)
C41 C46 1.35(3)
C41 N42 1.38(3)
N42 C43 1.32(3)
C43 C44 1.32(3)
C44 C45 1.48(4)
C45 C46 1.32(3)
C51 N52 1.40(3)
C51 C56 1.47(3)
N52 C53 1.36(3)
C53 C54 1.47(3)
C54 C55 1.39(4)
C55 C56 1.32(3)
C61 N62 1.35(3)
C61 C66 1.37(3)
N62 C63 1.40(3)
C63 C64 1.35(4)
C64 C65 1.38(4)
C65 C66 1.36(3)
C71 N72 1.31(3)
C71 C76 1.45(3)
N72 C73 1.37(3)
C73 C74 1.35(4)
C74 C75 1.35(4)
C75 C76 1.37(3)
C81 N82 1.31(3)
C81 C86 1.37(3)
N82 C83 1.45(3)
C83 C84 1.41(4)
C84 C85 1.37(3)
C85 C86 1.40(3)
C91 N92 1.29(3)
C91 C96 1.37(3)
N92 C93 1.36(3)
C93 C94 1.36(3)
C94 C95 1.32(4)
C95 C96 1.43(3)
C101 N102 1.34(3)
C101 C106 1.36(3)
N102 C103 1.34(3)
C103 C104 1.42(3)
C104 C105 1.41(3)
C105 C106 1.35(3)
C111 N112 1.36(3)
C111 C116 1.43(3)
N112 C113 1.33(3)
C113 C114 1.32(4)
C114 C115 1.41(4)
C115 C116 1.46(3)
C121 N122 1.36(3)
C121 C126 1.41(3)
N122 C123 1.34(3)
C123 C124 1.48(4)
C124 C125 1.32(4)
C125 C126 1.37(3)
N13 O6 1.205(13)
N13 O5 1.213(13)
N13 O7 1.221(13)
N14 O9 1.185(12)
N14 O8 1.196(12)
N14 O10 1.238(12)
N15 O12 1.190(12)
N15 O11 1.193(13)
N15 O13 1.257(12)
N16 O14 1.207(12)
N16 O15 1.210(12)
N16 O16 1.217(12)
N17 O17 1.178(12)
N17 O18 1.194(13)
N17 O19 1.233(12)
N18 O20 1.195(13)
N18 O21 1.208(12)
N18 O22 1.257(12)

loop_
_geom_hbond_atom_site_label_D
_geom_hbond_atom_site_label_H
_geom_hbond_atom_site_label_A
_geom_hbond_distance_DH
_geom_hbond_distance_HA
_geom_hbond_distance_DA
_geom_hbond_angle_DHA
N1 H1 O10 0.86 2.37 3.09(3) 141.5
N1 H1 O9 0.86 2.63 3.47(3) 166.7
N2 H2 O13 0.86 2.25 3.05(2) 155.9
N3 H3 O5 0.86 2.38 3.21(2) 162.7
N4 H4 O13 0.86 2.34 3.14(2) 155.0
N5 H5 O10 0.86 2.37 3.10(2) 142.7
N5 H5 O8 0.86 2.42 3.24(3) 161.1
N6 H6 O7 0.86 2.23 3.00(3) 147.7
N7 H7 O19 0.86 2.29 3.05(3) 146.4
N8 H8 O22 0.86 2.36 3.15(2) 153.9
N9 H9 O16 0.86 2.48 3.24(2) 148.5
N9 H9 O15 0.86 2.54 3.34(3) 154.9
N10 H10 O17 0.86 2.18 3.01(2) 161.5
N10 H10 O19 0.86 2.37 3.11(2) 144.1
N11 H11 O22 0.86 2.24 3.05(2) 156.1
N12 H12 O16 0.86 2.30 3.03(3) 143.7
